data_7707739
loop_
_publ_author_name
'Gruhne, Michael S.'
'Lenz, Tobias'
'R\"osch, Markus'
'Lommel, Marcus'
'Wurzenberger, Maximilian H. H.'
'Klap\"otke, Thomas M'
'Stierstorfer, J\"org'

_publ_section_title
;
 Nitratoethyl-5H-tetrazoles: improving the oxygen balance through
 application of organic nitrates in energetic coordination compounds.
;
_journal_issue 31
_journal_name_full 'Dalton transactions (Cambridge, England : 2003)'
_journal_page_first 10811
_journal_page_last 10825
_journal_paper_doi 10.1039/d1dt01898a
_journal_volume 50
_journal_year 2021
_chemical_formula_moiety 'C5 H8 N4 O2'
_chemical_formula_sum 'C5 H8 N4 O2'
_chemical_formula_weight 156.15
_chemical_name_common 1-ethylacetyl-5H-tetrazole
_chemical_name_systematic '2-(1H-tetrazol-1-yl)ethyl acetate'
_space_group_IT_number 14
_space_group_name_Hall '-P 2ybc'
_space_group_name_H-M_alt 'P 1 21/c 1'
_symmetry_cell_setting monoclinic
_symmetry_Int_Tables_number 14
_symmetry_space_group_name_Hall '-P 2ybc'
_symmetry_space_group_name_H-M 'P 1 21/c 1'
_atom_sites_solution_hydrogens difmap
_atom_sites_solution_primary difmap
_audit_creation_date 2020-10-07
_audit_creation_method
;
Olex2 1.3
(compiled 2020.07.31 svn.rc2a77460 for OlexSys, GUI svn.r6145)
;
_audit_update_record
;
2021-05-17 deposited with the CCDC.	2021-06-29 downloaded from the CCDC.
;
_cell_angle_alpha 90
_cell_angle_beta 104.152(10)
_cell_angle_gamma 90
_cell_formula_units_Z 4
_cell_length_a 7.6852(9)
_cell_length_b 14.3722(13)
_cell_length_c 6.6944(6)
_cell_measurement_reflns_used 951
_cell_measurement_temperature 106
_cell_measurement_theta_max 27.8460
_cell_measurement_theta_min 3.0280
_cell_volume 716.98(13)
_computing_cell_refinement 'CrysAlisPro 1.171.40.82a (Rigaku OD, 2020)'
_computing_data_collection 'CrysAlisPro 1.171.40.82a (Rigaku OD, 2020)'
_computing_data_reduction 'CrysAlisPro 1.171.40.82a (Rigaku OD, 2020)'
_computing_molecular_graphics 'Diamond 2.1c, Crystal Impact GbR'
_computing_publication_material 'Microsoft Word 2016'
_computing_structure_refinement 'SHELXL 2018/3 (Sheldrick, 2015)'
_computing_structure_solution 'SHELXT 2018/2 (Sheldrick, 2018)'
_diffrn_ambient_temperature 106
_diffrn_detector 'CCD plate'
_diffrn_detector_area_resol_mean 15.9809
_diffrn_detector_type Sapphire3
_diffrn_measured_fraction_theta_full 0.998
_diffrn_measured_fraction_theta_max 0.999
_diffrn_measurement_details
;
List of Runs (angles in degrees, time in seconds):

  # Type    Start    End  Width  t~exp~   \w     \q     \k     \f   Frames
#--------------------------------------------------------------------------
  1  \w    -77.00   1.00   1.00    3.00    --  -15.43 -57.00 -90.00   78
  2  \w     39.00  85.00   1.00    3.00    --   16.37 178.00-150.00   46
  3  \w      2.00  86.00   1.00    3.00    --   16.37  37.00  60.00   84
;
_diffrn_measurement_device 'four-circle diffractometer'
_diffrn_measurement_device_type 'Xcalibur, Sapphire3'
_diffrn_measurement_method '\w scans'
_diffrn_orient_matrix_UB_11 -0.0896156000
_diffrn_orient_matrix_UB_12 -0.0055594000
_diffrn_orient_matrix_UB_13 0.0084452000
_diffrn_orient_matrix_UB_21 -0.0318603000
_diffrn_orient_matrix_UB_22 0.0160775000
_diffrn_orient_matrix_UB_23 -0.1026569000
_diffrn_orient_matrix_UB_31 -0.0005105000
_diffrn_orient_matrix_UB_32 -0.0463359000
_diffrn_orient_matrix_UB_33 -0.0365886000
_diffrn_radiation_monochromator graphite
_diffrn_radiation_probe x-ray
_diffrn_radiation_type 'Mo K\a'
_diffrn_radiation_wavelength 0.71073
_diffrn_reflns_av_R_equivalents 0.0222
_diffrn_reflns_av_sigmaI/netI 0.0389
_diffrn_reflns_av_unetI/netI 0.0362
_diffrn_reflns_Laue_measured_fraction_full 0.998
_diffrn_reflns_Laue_measured_fraction_max 0.999
_diffrn_reflns_limit_h_max 9
_diffrn_reflns_limit_h_min -5
_diffrn_reflns_limit_k_max 17
_diffrn_reflns_limit_k_min -10
_diffrn_reflns_limit_l_max 6
_diffrn_reflns_limit_l_min -8
_diffrn_reflns_number 3119
_diffrn_reflns_point_group_measured_fraction_full 0.998
_diffrn_reflns_point_group_measured_fraction_max 0.999
_diffrn_reflns_theta_full 25.242
_diffrn_reflns_theta_max 26.372
_diffrn_reflns_theta_min 2.733
_diffrn_source 'fine-focus sealed X-ray tube'
_exptl_absorpt_coefficient_mu 0.115
_exptl_absorpt_correction_T_max 1.00000
_exptl_absorpt_correction_T_min 0.97324
_exptl_absorpt_correction_type multi-scan
_exptl_absorpt_process_details
;
CrysAlisPro 1.171.40.82a (Rigaku Oxford Diffraction, 2020)
Empirical absorption correction using spherical harmonics,
implemented in SCALE3 ABSPACK scaling algorithm.
;
_exptl_crystal_colour colourless
_exptl_crystal_density_diffrn 1.447
_exptl_crystal_description block
_exptl_crystal_F_000 328
_exptl_crystal_size_max 0.5
_exptl_crystal_size_mid 0.5
_exptl_crystal_size_min 0.306
_refine_diff_density_max 0.170
_refine_diff_density_min -0.220
_refine_diff_density_rms 0.043
_refine_ls_extinction_method none
_refine_ls_goodness_of_fit_ref 1.068
_refine_ls_hydrogen_treatment refall
_refine_ls_matrix_type full
_refine_ls_number_parameters 132
_refine_ls_number_reflns 1466
_refine_ls_number_restraints 0
_refine_ls_restrained_S_all 1.068
_refine_ls_R_factor_all 0.0494
_refine_ls_R_factor_gt 0.0352
_refine_ls_shift/su_max 0.000
_refine_ls_shift/su_mean 0.000
_refine_ls_structure_factor_coef Fsqd
_refine_ls_weighting_details 'w=1/[\s^2^(Fo^2^)+(0.0341P)^2^+0.0800P] where P=(Fo^2^+2Fc^2^)/3'
_refine_ls_weighting_scheme calc
_refine_ls_wR_factor_gt 0.0746
_refine_ls_wR_factor_ref 0.0830
_reflns_Friedel_coverage 0.000
_reflns_number_gt 1165
_reflns_number_total 1466
_reflns_threshold_expression 'I > 2\s(I)'
_cod_data_source_file d1dt01898a2.cif
_cod_data_source_block px352
_cod_depositor_comments 'Adding full bibliography for 7707739--7707758.cif.'
_cod_database_code 7707739
_shelx_space_group_comment
;
The symmetry employed for this shelxl refinement is uniquely defined
by the following loop, which should always be used as a source of
symmetry information in preference to the above space-group names.
They are only intended as comments.
;
_shelx_estimated_absorpt_t_min 0.945
_shelx_estimated_absorpt_t_max 0.966
_olex2_submission_original_sample_id px352
_olex2_submission_special_instructions 'No special instructions were received'
_oxdiff_exptl_absorpt_empirical_details
;
Empirical correction (ABSPACK) includes:
- Absorption correction using spherical harmonics
- Frame scaling
;
_oxdiff_exptl_absorpt_empirical_full_max 1.119
_oxdiff_exptl_absorpt_empirical_full_min 0.912

loop_
_space_group_symop_operation_xyz
'x, y, z'
'-x, y+1/2, -z+1/2'
'-x, -y, -z'
'x, -y-1/2, z-1/2'

loop_
_atom_site_label
_atom_site_type_symbol
_atom_site_fract_x
_atom_site_fract_y
_atom_site_fract_z
_atom_site_U_iso_or_equiv
_atom_site_adp_type
_atom_site_occupancy
_atom_site_site_symmetry_order
_atom_site_calc_flag
_atom_site_refinement_flags_posn
_atom_site_refinement_flags_adp
_atom_site_refinement_flags_occupancy
_atom_site_disorder_assembly
_atom_site_disorder_group
O1 O 0.49590(12) 0.64062(6) 0.03654(15) 0.0236(3) Uani 1 1 d . . . . .
O2 O 0.46249(14) 0.79528(7) 0.04409(16) 0.0319(3) Uani 1 1 d . . . . .
N1 N 0.78874(14) 0.55449(8) 0.33604(17) 0.0191(3) Uani 1 1 d . . . . .
N4 N 0.75386(16) 0.51400(8) 0.63401(19) 0.0285(3) Uani 1 1 d . . . . .
N2 N 0.89690(15) 0.60936(9) 0.47586(18) 0.0266(3) Uani 1 1 d . . . . .
N3 N 0.87469(16) 0.58452(9) 0.65413(18) 0.0293(3) Uani 1 1 d . . . . .
C4 C 0.40001(19) 0.71838(10) 0.0428(2) 0.0228(3) Uani 1 1 d . . . . .
C3 C 0.68232(19) 0.65344(10) 0.0339(2) 0.0232(3) Uani 1 1 d . . . . .
C1 C 0.7033(2) 0.49731(10) 0.4357(2) 0.0232(3) Uani 1 1 d . . . . .
C2 C 0.77858(19) 0.56534(10) 0.1163(2) 0.0223(3) Uani 1 1 d . . . . .
C5 C 0.2122(2) 0.69540(13) 0.0470(3) 0.0297(4) Uani 1 1 d . . . . .
H3A H 0.7303(19) 0.7082(10) 0.115(2) 0.024(4) Uiso 1 1 d . . . . .
H3B H 0.6880(18) 0.6637(9) -0.109(2) 0.018(4) Uiso 1 1 d . . . . .
H5A H 0.151(2) 0.6628(11) -0.077(3) 0.034(4) Uiso 1 1 d . . . . .
H2A H 0.7152(19) 0.5110(10) 0.048(2) 0.019(4) Uiso 1 1 d . . . . .
H5B H 0.212(2) 0.6542(11) 0.164(3) 0.037(5) Uiso 1 1 d . . . . .
H2B H 0.901(2) 0.5673(10) 0.097(2) 0.024(4) Uiso 1 1 d . . . . .
H1 H 0.622(2) 0.4533(12) 0.373(3) 0.035(4) Uiso 1 1 d . . . . .
H5C H 0.147(2) 0.7502(12) 0.055(3) 0.042(5) Uiso 1 1 d . . . . .

loop_
_atom_site_aniso_label
_atom_site_aniso_U_11
_atom_site_aniso_U_22
_atom_site_aniso_U_33
_atom_site_aniso_U_23
_atom_site_aniso_U_13
_atom_site_aniso_U_12
O1 0.0246(5) 0.0175(5) 0.0288(6) 0.0011(4) 0.0070(4) 0.0030(4)
O2 0.0341(6) 0.0179(5) 0.0399(7) -0.0026(5) 0.0016(5) 0.0023(5)
N1 0.0190(6) 0.0194(6) 0.0187(6) -0.0004(5) 0.0040(5) 0.0006(5)
N4 0.0311(7) 0.0301(7) 0.0251(7) 0.0021(6) 0.0084(6) 0.0024(6)
N2 0.0248(6) 0.0293(7) 0.0248(7) -0.0050(6) 0.0045(5) -0.0046(5)
N3 0.0268(7) 0.0357(8) 0.0241(7) -0.0033(6) 0.0038(5) 0.0014(6)
C4 0.0288(8) 0.0209(7) 0.0157(7) -0.0020(6) 0.0000(6) 0.0052(6)
C3 0.0266(8) 0.0223(8) 0.0218(8) 0.0029(7) 0.0081(6) 0.0012(6)
C1 0.0245(8) 0.0212(8) 0.0250(8) 0.0004(6) 0.0081(6) -0.0011(6)
C2 0.0251(8) 0.0236(8) 0.0193(7) 0.0006(6) 0.0076(6) 0.0010(6)
C5 0.0275(8) 0.0296(9) 0.0295(9) -0.0024(8) 0.0020(7) 0.0057(7)

loop_
_atom_type_symbol
_atom_type_description
_atom_type_scat_dispersion_real
_atom_type_scat_dispersion_imag
_atom_type_scat_source
C C 0.0033 0.0016 'International Tables Vol C Tables 4.2.6.8 and 6.1.1.4'
H H 0.0000 0.0000 'International Tables Vol C Tables 4.2.6.8 and 6.1.1.4'
N N 0.0061 0.0033 'International Tables Vol C Tables 4.2.6.8 and 6.1.1.4'
O O 0.0106 0.0060 'International Tables Vol C Tables 4.2.6.8 and 6.1.1.4'

loop_
_geom_angle_atom_site_label_1
_geom_angle_atom_site_label_2
_geom_angle_atom_site_label_3
_geom_angle
_geom_angle_site_symmetry_1
_geom_angle_site_symmetry_3
_geom_angle_publ_flag
C4 O1 C3 116.47(11) . . ?
N2 N1 C2 120.63(11) . . ?
C1 N1 N2 108.08(12) . . ?
C1 N1 C2 131.28(12) . . ?
C1 N4 N3 105.26(12) . . ?
N3 N2 N1 106.33(11) . . ?
N2 N3 N4 110.78(11) . . ?
O1 C4 C5 110.96(13) . . ?
O2 C4 O1 122.84(13) . . ?
O2 C4 C5 126.20(14) . . ?
O1 C3 C2 106.74(11) . . ?
O1 C3 H3A 109.6(9) . . ?
O1 C3 H3B 108.2(8) . . ?
C2 C3 H3A 113.0(8) . . ?
C2 C3 H3B 110.6(8) . . ?
H3A C3 H3B 108.7(12) . . ?
N1 C1 H1 124.0(10) . . ?
N4 C1 N1 109.55(13) . . ?
N4 C1 H1 126.4(10) . . ?
N1 C2 C3 111.11(11) . . ?
N1 C2 H2A 106.4(8) . . ?
N1 C2 H2B 108.5(8) . . ?
C3 C2 H2A 111.1(8) . . ?
C3 C2 H2B 109.3(8) . . ?
H2A C2 H2B 110.4(12) . . ?
C4 C5 H5A 111.0(10) . . ?
C4 C5 H5B 109.9(10) . . ?
C4 C5 H5C 110.5(11) . . ?
H5A C5 H5B 107.3(13) . . ?
H5A C5 H5C 107.6(14) . . ?
H5B C5 H5C 110.4(14) . . ?

loop_
_geom_bond_atom_site_label_1
_geom_bond_atom_site_label_2
_geom_bond_distance
_geom_bond_site_symmetry_2
_geom_bond_publ_flag
O1 C4 1.3448(16) . ?
O1 C3 1.4489(17) . ?
O2 C4 1.2043(16) . ?
N1 N2 1.3449(15) . ?
N1 C1 1.3292(18) . ?
N1 C2 1.4619(17) . ?
N4 N3 1.3589(17) . ?
N4 C1 1.3109(19) . ?
N2 N3 1.2963(16) . ?
C4 C5 1.488(2) . ?
C3 C2 1.5018(19) . ?
C3 H3A 0.975(15) . ?
C3 H3B 0.977(14) . ?
C1 H1 0.915(17) . ?
C2 H2A 0.973(14) . ?
C2 H2B 0.984(14) . ?
C5 H5A 0.968(17) . ?
C5 H5B 0.982(18) . ?
C5 H5C 0.944(18) . ?

loop_
_geom_contact_atom_site_label_1
_geom_contact_atom_site_label_2
_geom_contact_distance
_geom_contact_site_symmetry_1
_geom_contact_site_symmetry_2
_geom_contact_publ_flag
? ? ? ? ? ?

loop_
_geom_hbond_atom_site_label_D
_geom_hbond_atom_site_label_H
_geom_hbond_atom_site_label_A
_geom_hbond_distance_DH
_geom_hbond_distance_HA
_geom_hbond_distance_DA
_geom_hbond_angle_DHA
_geom_hbond_site_symmetry_A
? ? ? ? ? ? ? ?

loop_
_geom_torsion_atom_site_label_1
_geom_torsion_atom_site_label_2
_geom_torsion_atom_site_label_3
_geom_torsion_atom_site_label_4
_geom_torsion
_geom_torsion_site_symmetry_1
_geom_torsion_site_symmetry_2
_geom_torsion_site_symmetry_3
_geom_torsion_site_symmetry_4
_geom_torsion_publ_flag
O1 C3 C2 N1 -69.01(15) . . . . ?
N1 N2 N3 N4 0.12(15) . . . . ?
N2 N1 C1 N4 -0.12(16) . . . . ?
N2 N1 C2 C3 -71.33(15) . . . . ?
N3 N4 C1 N1 0.19(15) . . . . ?
C4 O1 C3 C2 156.33(11) . . . . ?
C3 O1 C4 O2 0.73(18) . . . . ?
C3 O1 C4 C5 -179.44(12) . . . . ?
C1 N1 N2 N3 -0.01(15) . . . . ?
C1 N1 C2 C3 107.31(16) . . . . ?
C1 N4 N3 N2 -0.19(15) . . . . ?
C2 N1 N2 N3 178.92(11) . . . . ?
C2 N1 C1 N4 -178.89(12) . . . . ?
